data_2101864
loop_
_publ_author_name
'Pfitzner, A.'
'Evain, M.'
'Petricek, V.'

_publ_section_title
;
 Cu~12~Sb~4~S~13~: A Temperature-Dependent Structure Investigation
;
_journal_issue 3
_journal_name_full 'Acta Crystallographica Section B'
_journal_page_first 337
_journal_page_last 345
_journal_paper_doi 10.1107/S0108768196014024
_journal_volume 53
_journal_year 1997
_chemical_formula_sum 'Cu12 S13 Sb4'
_chemical_formula_weight 1666.33
_space_group_IT_number 217
_symmetry_cell_setting cubic
_symmetry_space_group_name_Hall 'I -4 2 3'
_symmetry_space_group_name_H-M 'I -4 3 m'
_atom_type_scat_source IntTabIV
_cell_angle_alpha 90.0
_cell_angle_beta 90.0
_cell_angle_gamma 90.0
_cell_formula_units_Z 2
_cell_length_a 10.3293(6)
_cell_length_b 10.3293(6)
_cell_length_c 10.3293(6)
_cell_measurement_reflns_used 26
_cell_measurement_temperature 295
_cell_measurement_theta_max 15.4
_cell_measurement_theta_min 5.4
_cell_volume 1102.08(11)
_diffrn_measurement_device 'Siemens P4'
_diffrn_measurement_method 'Profile-fitted \w'
_diffrn_radiation_type AgK-L~2,3~
_diffrn_radiation_wavelength 0.56087
_diffrn_reflns_av_R_equivalents 0.041
_diffrn_reflns_limit_h_max 15
_diffrn_reflns_limit_h_min -15
_diffrn_reflns_limit_k_max 17
_diffrn_reflns_limit_k_min -17
_diffrn_reflns_limit_l_max 17
_diffrn_reflns_limit_l_min -17
_diffrn_reflns_number 3000
_diffrn_reflns_theta_max 27.96
_diffrn_standards_decay_% <1
_diffrn_standards_interval_count 100
_diffrn_standards_number 3
_exptl_absorpt_coefficient_mu 8.973
_exptl_absorpt_correction_T_max 0.82
_exptl_absorpt_correction_T_min 0.61
_exptl_absorpt_correction_type '\y-scan (Sheldrick, 1996)'
_exptl_crystal_colour 'metallic black'
_exptl_crystal_density_diffrn 5.020
_exptl_crystal_description irregular
_exptl_crystal_size_max 0.25
_exptl_crystal_size_mid 0.20
_exptl_crystal_size_min 0.18
_refine_diff_density_max 0.72
_refine_diff_density_min -0.85
_refine_ls_extinction_coef 0.270(10)
_refine_ls_extinction_method 'Secondary isotropic'
_refine_ls_goodness_of_fit_obs 1.11
_refine_ls_number_parameters 34
_refine_ls_number_reflns 389
_refine_ls_R_factor_obs 0.0165
_refine_ls_shift/esd_max <0.0001
_refine_ls_structure_factor_coef F
_refine_ls_weighting_details 'w = 1/[\s^2^(|F~o~|) + (0.01|F~o~|)^2^]'
_refine_ls_weighting_scheme calc
_refine_ls_wR_factor_obs 0.0200
_reflns_number_observed 389
_reflns_number_total 538
_reflns_observed_criterion I>1\s(I)
_cod_data_source_file se0205.cif
_cod_data_source_block se0205a
_cod_depositor_comments
;
The following automatic conversions were performed:

'_refine_ls_weighting_scheme' value 'w = 1/[\s^2^(|F~o~|) +
(0.01|F~o~|)^2^]' was changed to 'calc'. New tag
'_refine_ls_weighting_details' was created. The value of the new tag
was set to 'w = 1/[\s^2^(|F~o~|) + (0.01|F~o~|)^2^]'.

Automatic conversion script
Id: cif_fix_values 3143 2015-03-26 13:38:13Z robertas 
;
_cod_original_cell_volume 1102.1(2)
_cod_database_code 2101864

loop_
_symmetry_equiv_pos_as_xyz
x,y,z
-x,-y,z
-x,y,-z
x,-y,-z
z,x,y
z,-x,-y
-z,-x,y
-z,x,-y
y,z,x
-y,z,-x
y,-z,-x
-y,-z,x
y,x,z
-y,-x,z
y,-x,-z
-y,x,-z
x,z,y
-x,z,-y
-x,-z,y
x,-z,-y
z,y,x
z,-y,-x
-z,y,-x
-z,-y,x
1/2+x,1/2+y,1/2+z
1/2-x,1/2-y,1/2+z
1/2-x,1/2+y,1/2-z
1/2+x,1/2-y,1/2-z
1/2+z,1/2+x,1/2+y
1/2+z,1/2-x,1/2-y
1/2-z,1/2-x,1/2+y
1/2-z,1/2+x,1/2-y
1/2+y,1/2+z,1/2+x
1/2-y,1/2+z,1/2-x
1/2+y,1/2-z,1/2-x
1/2-y,1/2-z,1/2+x
1/2+y,1/2+x,1/2+z
1/2-y,1/2-x,1/2+z
1/2+y,1/2-x,1/2-z
1/2-y,1/2+x,1/2-z
1/2+x,1/2+z,1/2+y
1/2-x,1/2+z,1/2-y
1/2-x,1/2-z,1/2+y
1/2+x,1/2-z,1/2-y
1/2+z,1/2+y,1/2+x
1/2+z,1/2-y,1/2-x
1/2-z,1/2+y,1/2-x
1/2-z,1/2-y,1/2+x

loop_
_atom_site_label
_atom_site_fract_x
_atom_site_fract_y
_atom_site_fract_z
_atom_site_U_iso_or_equiv
Cu(1) .5 .0 .25 .0245(5)
Cu(2) .0 .0 .2178(2) .0615(6)
Sb .26870(3) .26870(3) .26870(3) .01728(8)
S(1) -.11601(7) -.11601(7) .36309(9) .0174(2)
S(2) .0 .0 .0 .0251(4)
